data_4340901
loop_
_publ_author_name
'Uhl, Werner'
'Appelt, Christian'
'Wollschl\"ager, Agnes'
'Hepp, Alexander'
'W\"urthwein, Ernst-Ulrich'

_publ_section_title
;
 An Al/P-Based Frustrated Lewis Pair as an Efficient Ambiphilic Ligand:
 Coordination of Boron Trihalides, Rearrangement, and Formation of HBX2
 Complexes (X = Br, I).
;
_journal_issue 17
_journal_name_full 'Inorganic chemistry'
_journal_page_first 8991
_journal_page_last 8999
_journal_paper_doi 10.1021/ic5009126
_journal_volume 53
_journal_year 2014
_chemical_formula_sum 'C34 H46 Al B Br3 P'
_chemical_formula_weight 763.20
_chemical_name_systematic
; 
 ? 
;
_space_group_IT_number 14
_symmetry_cell_setting monoclinic
_symmetry_space_group_name_Hall '-P 2ybc'
_symmetry_space_group_name_H-M 'P 1 21/c 1'
_atom_sites_solution_hydrogens geom
_atom_sites_solution_primary direct
_atom_sites_solution_secondary difmap
_audit_creation_method SHELXL-97
_cell_angle_alpha 90.00
_cell_angle_beta 94.6850(10)
_cell_angle_gamma 90.00
_cell_formula_units_Z 12
_cell_length_a 9.7449(4)
_cell_length_b 35.1800(15)
_cell_length_c 30.5184(14)
_cell_measurement_reflns_used 9997
_cell_measurement_temperature 153(2)
_cell_measurement_theta_max 27.703
_cell_measurement_theta_min 2.319
_cell_volume 10427.5(8)
_computing_cell_refinement 'Bruker SAINT+'
_computing_data_collection 'Bruker SMART'
_computing_data_reduction 'Bruker SHELXTL'
_computing_molecular_graphics 'Bruker SHELXTL'
_computing_publication_material 'Bruker SHELXTL'
_computing_structure_refinement 'SHELXL-97 (Sheldrick, 1997)'
_computing_structure_solution 'SHELXS-97 (Sheldrick, 1990)'
_diffrn_ambient_temperature 153(2)
_diffrn_measured_fraction_theta_full 0.994
_diffrn_measured_fraction_theta_max 0.994
_diffrn_measurement_device_type 'CCD area detector'
_diffrn_measurement_method 'omega scans'
_diffrn_radiation_monochromator 'multilayer optic'
_diffrn_radiation_source microsource
_diffrn_radiation_type MoK\a
_diffrn_radiation_wavelength 0.71073
_diffrn_reflns_av_R_equivalents 0.0520
_diffrn_reflns_av_sigmaI/netI 0.0543
_diffrn_reflns_limit_h_max 12
_diffrn_reflns_limit_h_min -12
_diffrn_reflns_limit_k_max 46
_diffrn_reflns_limit_k_min -44
_diffrn_reflns_limit_l_max 40
_diffrn_reflns_limit_l_min -40
_diffrn_reflns_number 106291
_diffrn_reflns_theta_full 28.01
_diffrn_reflns_theta_max 28.01
_diffrn_reflns_theta_min 1.86
_exptl_absorpt_coefficient_mu 3.575
_exptl_absorpt_correction_T_max 0.8415
_exptl_absorpt_correction_T_min 0.6536
_exptl_absorpt_correction_type empirical
_exptl_absorpt_process_details SADABS
_exptl_crystal_colour colourless
_exptl_crystal_density_diffrn 1.458
_exptl_crystal_density_method 'not measured'
_exptl_crystal_description block
_exptl_crystal_F_000 4656
_exptl_crystal_size_max 0.13
_exptl_crystal_size_mid 0.09
_exptl_crystal_size_min 0.05
_refine_diff_density_max 0.691
_refine_diff_density_min -0.453
_refine_diff_density_rms 0.093
_refine_ls_extinction_method none
_refine_ls_goodness_of_fit_ref 1.044
_refine_ls_hydrogen_treatment constr
_refine_ls_matrix_type full
_refine_ls_number_parameters 1117
_refine_ls_number_reflns 25043
_refine_ls_number_restraints 0
_refine_ls_restrained_S_all 1.044
_refine_ls_R_factor_all 0.0605
_refine_ls_R_factor_gt 0.0379
_refine_ls_shift/su_max 0.002
_refine_ls_shift/su_mean 0.000
_refine_ls_structure_factor_coef Fsqd
_refine_ls_weighting_details 'calc w=1/[\s^2^(Fo^2^)+(0.0416P)^2^+2.3621P] where P=(Fo^2^+2Fc^2^)/3'
_refine_ls_weighting_scheme calc
_refine_ls_wR_factor_gt 0.0854
_refine_ls_wR_factor_ref 0.0943
_reflns_number_gt 18982
_reflns_number_total 25043
_reflns_threshold_expression >2sigma(I)
_cod_data_source_file ic5009126_si_007.cif
_cod_data_source_block sad
_cod_depositor_comments 'Adding full bibliography for 4340901--4340904.cif.'
_cod_original_sg_symbol_H-M P21/c
_cod_database_code 4340901

loop_
_symmetry_equiv_pos_as_xyz
'x, y, z'
'-x, y+1/2, -z+1/2'
'-x, -y, -z'
'x, -y-1/2, z-1/2'

loop_
_atom_site_label
_atom_site_type_symbol
_atom_site_fract_x
_atom_site_fract_y
_atom_site_fract_z
_atom_site_U_iso_or_equiv
_atom_site_adp_type
_atom_site_occupancy
_atom_site_symmetry_multiplicity
_atom_site_calc_flag
_atom_site_refinement_flags
C1A C 0.0617(3) 0.87828(8) 0.37155(9) 0.0202(6) Uani 1 1 d .
C11A C -0.0660(3) 0.87616(8) 0.35029(9) 0.0230(6) Uani 1 1 d .
H11A H -0.1378 0.8893 0.3638 0.028 Uiso 1 1 calc R
C12A C -0.1070(3) 0.85620(8) 0.30929(9) 0.0240(6) Uani 1 1 d .
C13A C -0.0357(3) 0.82522(9) 0.29445(10) 0.0306(7) Uani 1 1 d .
H13A H 0.0455 0.8162 0.3112 0.037 Uiso 1 1 calc R
C14A C -0.0808(4) 0.80724(10) 0.25572(11) 0.0387(8) Uani 1 1 d .
H14A H -0.0296 0.7862 0.2454 0.046 Uiso 1 1 calc R
C15A C -0.1989(4) 0.81928(10) 0.23164(11) 0.0420(9) Uani 1 1 d .
H15A H -0.2297 0.8067 0.2047 0.050 Uiso 1 1 calc R
C16A C -0.2715(4) 0.84922(10) 0.24629(11) 0.0388(9) Uani 1 1 d .
H16A H -0.3537 0.8576 0.2296 0.047 Uiso 1 1 calc R
C17A C -0.2278(3) 0.86738(9) 0.28473(10) 0.0299(7) Uani 1 1 d .
H17A H -0.2809 0.8881 0.2949 0.036 Uiso 1 1 calc R
Al1A Al 0.24026(9) 0.86749(3) 0.34307(3) 0.02179(19) Uani 1 1 d .
C2A C 0.2589(3) 0.88805(9) 0.28170(10) 0.0286(7) Uani 1 1 d .
C21A C 0.1387(4) 0.91306(10) 0.26378(11) 0.0388(8) Uani 1 1 d .
H21A H 0.1292 0.9342 0.2832 0.047 Uiso 1 1 calc R
H21B H 0.0553 0.8984 0.2617 0.047 Uiso 1 1 calc R
H21C H 0.1560 0.9223 0.2352 0.047 Uiso 1 1 calc R
C22A C 0.2757(4) 0.85513(10) 0.24925(11) 0.0401(9) Uani 1 1 d .
H22A H 0.1960 0.8390 0.2483 0.048 Uiso 1 1 calc R
H22B H 0.3561 0.8406 0.2587 0.048 Uiso 1 1 calc R
H22C H 0.2855 0.8652 0.2205 0.048 Uiso 1 1 calc R
C23A C 0.3905(4) 0.91239(11) 0.28155(11) 0.0418(9) Uani 1 1 d .
H23A H 0.4080 0.9182 0.2518 0.050 Uiso 1 1 calc R
H23B H 0.4670 0.8985 0.2954 0.050 Uiso 1 1 calc R
H23C H 0.3783 0.9356 0.2974 0.050 Uiso 1 1 calc R
C3A C 0.3571(3) 0.82254(9) 0.36292(10) 0.0276(7) Uani 1 1 d .
C31A C 0.3642(4) 0.81632(10) 0.41218(11) 0.0384(8) Uani 1 1 d .
H31A H 0.2729 0.8170 0.4219 0.046 Uiso 1 1 calc R
H31B H 0.4189 0.8360 0.4267 0.046 Uiso 1 1 calc R
H31C H 0.4052 0.7920 0.4192 0.046 Uiso 1 1 calc R
C32A C 0.3062(4) 0.78576(10) 0.34053(12) 0.0390(8) Uani 1 1 d .
H32A H 0.3697 0.7656 0.3485 0.047 Uiso 1 1 calc R
H32B H 0.2996 0.7891 0.3092 0.047 Uiso 1 1 calc R
H32C H 0.2172 0.7794 0.3498 0.047 Uiso 1 1 calc R
C33A C 0.5062(3) 0.82881(11) 0.35103(13) 0.0418(9) Uani 1 1 d .
H33A H 0.5429 0.8513 0.3654 0.050 Uiso 1 1 calc R
H33B H 0.5070 0.8317 0.3198 0.050 Uiso 1 1 calc R
H33C H 0.5616 0.8073 0.3605 0.050 Uiso 1 1 calc R
P1A P 0.05715(7) 0.90036(2) 0.42522(2) 0.01845(15) Uani 1 1 d .
C4A C 0.0290(3) 0.86564(8) 0.46901(9) 0.0196(6) Uani 1 1 d .
C41A C 0.0319(3) 0.88000(8) 0.51237(9) 0.0217(6) Uani 1 1 d .
C42A C 0.0394(3) 0.92147(9) 0.52469(10) 0.0279(7) Uani 1 1 d .
H42A H -0.0447 0.9289 0.5366 0.034 Uiso 1 1 calc R
H42B H 0.0524 0.9364 0.4990 0.034 Uiso 1 1 calc R
H42C H 0.1153 0.9255 0.5463 0.034 Uiso 1 1 calc R
C43A C 0.0166(3) 0.85491(9) 0.54671(10) 0.0262(7) Uani 1 1 d .
H43A H 0.0220 0.8647 0.5762 0.031 Uiso 1 1 calc R
C44A C -0.0059(3) 0.81650(9) 0.54040(10) 0.0260(7) Uani 1 1 d .
C45A C -0.0259(3) 0.79057(10) 0.57840(10) 0.0338(8) Uani 1 1 d .
H45A H -0.0490 0.7656 0.5676 0.041 Uiso 1 1 calc R
H45B H -0.0992 0.8001 0.5945 0.041 Uiso 1 1 calc R
H45C H 0.0575 0.7895 0.5974 0.041 Uiso 1 1 calc R
C46A C -0.0135(3) 0.80353(9) 0.49772(10) 0.0239(6) Uani 1 1 d .
H46A H -0.0313 0.7770 0.4926 0.029 Uiso 1 1 calc R
C47A C 0.0031(3) 0.82657(8) 0.46182(9) 0.0220(6) Uani 1 1 d .
C48A C -0.0209(3) 0.80673(9) 0.41759(10) 0.0298(7) Uani 1 1 d .
H48A H -0.0269 0.7798 0.4221 0.036 Uiso 1 1 calc R
H48B H 0.0543 0.8121 0.4001 0.036 Uiso 1 1 calc R
H48C H -0.1052 0.8157 0.4027 0.036 Uiso 1 1 calc R
C5A C -0.0868(3) 0.93417(8) 0.42190(9) 0.0213(6) Uani 1 1 d .
C51A C -0.0709(3) 0.96810(8) 0.39809(9) 0.0232(6) Uani 1 1 d .
C52A C 0.0366(3) 0.97430(9) 0.36605(10) 0.0295(7) Uani 1 1 d .
H52A H 0.1077 0.9555 0.3708 0.035 Uiso 1 1 calc R
H52B H 0.0758 0.9992 0.3704 0.035 Uiso 1 1 calc R
H52C H -0.0051 0.9722 0.3366 0.035 Uiso 1 1 calc R
C53A C -0.1698(3) 0.99677(9) 0.40010(10) 0.0269(7) Uani 1 1 d .
H53A H -0.1570 1.0203 0.3850 0.032 Uiso 1 1 calc R
C54A C -0.2845(3) 0.99238(9) 0.42294(10) 0.0259(7) Uani 1 1 d .
C55A C -0.3893(3) 1.02365(9) 0.42439(11) 0.0365(8) Uani 1 1 d .
H55A H -0.3656 1.0441 0.4056 0.044 Uiso 1 1 calc R
H55B H -0.3904 1.0328 0.4540 0.044 Uiso 1 1 calc R
H55C H -0.4787 1.0140 0.4146 0.044 Uiso 1 1 calc R
C56A C -0.3047(3) 0.95792(9) 0.44240(10) 0.0254(7) Uani 1 1 d .
H56A H -0.3869 0.9543 0.4572 0.030 Uiso 1 1 calc R
C57A C -0.2115(3) 0.92804(8) 0.44166(9) 0.0228(6) Uani 1 1 d .
C58A C -0.2594(3) 0.89070(9) 0.45950(12) 0.0319(8) Uani 1 1 d .
H58A H -0.2215 0.8876 0.4893 0.038 Uiso 1 1 calc R
H58B H -0.2290 0.8702 0.4419 0.038 Uiso 1 1 calc R
H58C H -0.3581 0.8905 0.4586 0.038 Uiso 1 1 calc R
B1A B 0.2441(3) 0.92465(9) 0.44286(11) 0.0217(7) Uani 1 1 d .
Br1A Br 0.35981(3) 0.921071(9) 0.388496(9) 0.02559(7) Uani 1 1 d .
Br2A Br 0.35053(3) 0.895553(9) 0.490416(10) 0.02608(7) Uani 1 1 d .
Br3A Br 0.23958(3) 0.979581(9) 0.458599(10) 0.02914(7) Uani 1 1 d .
C1B C 0.2802(3) 0.11085(8) -0.04147(9) 0.0202(6) Uani 1 1 d .
C11B C 0.3985(3) 0.09616(8) -0.05356(10) 0.0243(6) Uani 1 1 d .
H11B H 0.4774 0.0990 -0.0329 0.029 Uiso 1 1 calc R
C12B C 0.4217(3) 0.07634(8) -0.09429(10) 0.0259(7) Uani 1 1 d .
C13B C 0.3425(3) 0.08362(9) -0.13386(10) 0.0326(7) Uani 1 1 d .
H13B H 0.2688 0.1018 -0.1344 0.039 Uiso 1 1 calc R
C14B C 0.3696(4) 0.06491(10) -0.17207(11) 0.0406(9) Uani 1 1 d .
H14B H 0.3149 0.0701 -0.1990 0.049 Uiso 1 1 calc R
C15B C 0.4750(4) 0.03887(10) -0.17148(12) 0.0415(9) Uani 1 1 d .
H15B H 0.4924 0.0255 -0.1979 0.050 Uiso 1 1 calc R
C16B C 0.5558(4) 0.03182(10) -0.13315(12) 0.0381(8) Uani 1 1 d .
H16B H 0.6300 0.0139 -0.1331 0.046 Uiso 1 1 calc R
C17B C 0.5305(3) 0.05045(9) -0.09503(11) 0.0320(7) Uani 1 1 d .
H17B H 0.5881 0.0456 -0.0686 0.038 Uiso 1 1 calc R
Al1B Al 0.08916(9) 0.09534(3) -0.06850(3) 0.0257(2) Uani 1 1 d .
C2B C -0.0312(3) 0.13244(10) -0.10387(10) 0.0323(7) Uani 1 1 d .
C21B C 0.0129(4) 0.13609(11) -0.15104(11) 0.0430(9) Uani 1 1 d .
H21D H 0.0112 0.1115 -0.1647 0.052 Uiso 1 1 calc R
H21E H 0.1045 0.1463 -0.1501 0.052 Uiso 1 1 calc R
H21F H -0.0494 0.1528 -0.1677 0.052 Uiso 1 1 calc R
C22B C -0.0339(4) 0.17217(10) -0.08400(12) 0.0416(9) Uani 1 1 d .
H22D H -0.0897 0.1885 -0.1033 0.050 Uiso 1 1 calc R
H22E H 0.0582 0.1821 -0.0803 0.050 Uiso 1 1 calc R
H22F H -0.0717 0.1709 -0.0560 0.050 Uiso 1 1 calc R
C23B C -0.1817(4) 0.11805(12) -0.10760(14) 0.0530(11) Uani 1 1 d .
H23D H -0.2400 0.1366 -0.1227 0.064 Uiso 1 1 calc R
H23E H -0.2111 0.1140 -0.0787 0.064 Uiso 1 1 calc R
H23F H -0.1873 0.0946 -0.1237 0.064 Uiso 1 1 calc R
C3B C 0.0569(3) 0.03940(9) -0.07975(11) 0.0342(8) Uani 1 1 d .
C31B C -0.0757(4) 0.02619(11) -0.06040(13) 0.0472(10) Uani 1 1 d .
H31D H -0.1520 0.0410 -0.0728 0.057 Uiso 1 1 calc R
H31E H -0.0665 0.0295 -0.0291 0.057 Uiso 1 1 calc R
H31F H -0.0914 -0.0002 -0.0672 0.057 Uiso 1 1 calc R
C32B C 0.1728(4) 0.01425(10) -0.05905(13) 0.0465(10) Uani 1 1 d .
H32D H 0.1476 -0.0120 -0.0628 0.056 Uiso 1 1 calc R
H32E H 0.1879 0.0199 -0.0283 0.056 Uiso 1 1 calc R
H32F H 0.2557 0.0191 -0.0731 0.056 Uiso 1 1 calc R
C33B C 0.0374(5) 0.03056(11) -0.12919(12) 0.0548(11) Uani 1 1 d .
H33D H 0.1223 0.0350 -0.1423 0.066 Uiso 1 1 calc R
H33E H -0.0331 0.0467 -0.1429 0.066 Uiso 1 1 calc R
H33F H 0.0108 0.0044 -0.1333 0.066 Uiso 1 1 calc R
P1B P 0.30595(7) 0.13959(2) 0.00800(2) 0.01936(15) Uani 1 1 d .
C4B C 0.3360(3) 0.19019(8) -0.00435(9) 0.0202(6) Uani 1 1 d .
C41B C 0.3471(3) 0.21559(9) 0.03154(9) 0.0233(6) Uani 1 1 d .
C42B C 0.3578(3) 0.20357(9) 0.07926(9) 0.0303(7) Uani 1 1 d .
H42D H 0.4487 0.2090 0.0923 0.036 Uiso 1 1 calc R
H42E H 0.3401 0.1768 0.0811 0.036 Uiso 1 1 calc R
H42F H 0.2914 0.2173 0.0946 0.036 Uiso 1 1 calc R
C43B C 0.3547(3) 0.25421(9) 0.02392(10) 0.0261(7) Uani 1 1 d .
H43B H 0.3588 0.2712 0.0486 0.031 Uiso 1 1 calc R
C44B C 0.3568(3) 0.26945(9) -0.01776(11) 0.0273(7) Uani 1 1 d .
C45B C 0.3700(3) 0.31141(9) -0.02471(12) 0.0355(8) Uani 1 1 d .
H45D H 0.3762 0.3165 -0.0554 0.043 Uiso 1 1 calc R
H45E H 0.4514 0.3206 -0.0082 0.043 Uiso 1 1 calc R
H45F H 0.2907 0.3241 -0.0149 0.043 Uiso 1 1 calc R
C46B C 0.3517(3) 0.24410(8) -0.05254(10) 0.0240(6) Uani 1 1 d .
H46B H 0.3546 0.2541 -0.0817 0.029 Uiso 1 1 calc R
C47B C 0.3428(3) 0.20492(9) -0.04745(9) 0.0218(6) Uani 1 1 d .
C48B C 0.3524(3) 0.18201(9) -0.08904(10) 0.0288(7) Uani 1 1 d .
H48D H 0.3508 0.1989 -0.1138 0.035 Uiso 1 1 calc R
H48E H 0.2758 0.1648 -0.0928 0.035 Uiso 1 1 calc R
H48F H 0.4368 0.1678 -0.0870 0.035 Uiso 1 1 calc R
C5B C 0.4574(3) 0.12023(8) 0.04101(9) 0.0213(6) Uani 1 1 d .
C51B C 0.4440(3) 0.08527(8) 0.06285(10) 0.0238(6) Uani 1 1 d .
C52B C 0.3248(3) 0.05818(9) 0.05335(11) 0.0341(8) Uani 1 1 d .
H52D H 0.3555 0.0363 0.0380 0.041 Uiso 1 1 calc R
H52E H 0.2528 0.0707 0.0355 0.041 Uiso 1 1 calc R
H52F H 0.2905 0.0503 0.0805 0.041 Uiso 1 1 calc R
C53B C 0.5502(3) 0.07244(9) 0.09209(10) 0.0267(7) Uani 1 1 d .
H53B H 0.5377 0.0492 0.1078 0.032 Uiso 1 1 calc R
C54B C 0.6732(3) 0.09174(9) 0.09951(10) 0.0267(7) Uani 1 1 d .
C55B C 0.7851(3) 0.07858(10) 0.13260(11) 0.0384(8) Uani 1 1 d .
H55D H 0.7612 0.0542 0.1439 0.046 Uiso 1 1 calc R
H55E H 0.7961 0.0966 0.1563 0.046 Uiso 1 1 calc R
H55F H 0.8699 0.0765 0.1188 0.046 Uiso 1 1 calc R
C56B C 0.6908(3) 0.12354(9) 0.07408(9) 0.0242(6) Uani 1 1 d .
H56B H 0.7785 0.1361 0.0769 0.029 Uiso 1 1 calc R
C57B C 0.5882(3) 0.13841(8) 0.04452(9) 0.0229(6) Uani 1 1 d .
C58B C 0.6299(3) 0.17057(10) 0.01665(11) 0.0328(8) Uani 1 1 d .
H58D H 0.6013 0.1942 0.0288 0.039 Uiso 1 1 calc R
H58E H 0.5870 0.1677 -0.0126 0.039 Uiso 1 1 calc R
H58F H 0.7281 0.1705 0.0158 0.039 Uiso 1 1 calc R
B1B B 0.1279(4) 0.13989(10) 0.03966(11) 0.0257(7) Uani 1 1 d .
Br1B Br -0.00342(3) 0.100445(9) 0.007823(10) 0.02971(8) Uani 1 1 d .
Br2B Br 0.03083(3) 0.189617(9) 0.033985(11) 0.03051(8) Uani 1 1 d .
Br3B Br 0.15100(3) 0.124230(10) 0.102722(10) 0.03553(8) Uani 1 1 d .
C1 C 0.5222(3) 0.12095(8) 0.28225(9) 0.0187(6) Uani 1 1 d .
C11 C 0.6373(3) 0.10187(8) 0.27451(9) 0.0207(6) Uani 1 1 d .
H11 H 0.7131 0.1171 0.2665 0.025 Uiso 1 1 calc R
C12 C 0.6618(3) 0.06073(8) 0.27683(9) 0.0218(6) Uani 1 1 d .
C13 C 0.7647(3) 0.04497(9) 0.25348(10) 0.0299(7) Uani 1 1 d .
H13 H 0.8167 0.0611 0.2357 0.036 Uiso 1 1 calc R
C14 C 0.7933(4) 0.00676(10) 0.25544(12) 0.0409(9) Uani 1 1 d .
H14 H 0.8630 -0.0037 0.2385 0.049 Uiso 1 1 calc R
C15 C 0.7221(4) -0.01638(10) 0.28163(12) 0.0413(9) Uani 1 1 d .
H15 H 0.7426 -0.0431 0.2831 0.050 Uiso 1 1 calc R
C16 C 0.6215(4) -0.00171(9) 0.30588(11) 0.0367(8) Uani 1 1 d .
H16 H 0.5718 -0.0181 0.3242 0.044 Uiso 1 1 calc R
C17 C 0.5923(3) 0.03680(9) 0.30377(10) 0.0276(7) Uani 1 1 d .
H17 H 0.5233 0.0471 0.3211 0.033 Uiso 1 1 calc R
Al1 Al 0.33039(9) 0.09699(2) 0.28154(3) 0.02037(18) Uani 1 1 d .
C2 C 0.2728(3) 0.05939(9) 0.23321(10) 0.0265(7) Uani 1 1 d .
C21 C 0.1266(3) 0.06886(10) 0.21257(11) 0.0351(8) Uani 1 1 d .
H21G H 0.1276 0.0931 0.1982 0.042 Uiso 1 1 calc R
H21H H 0.0638 0.0697 0.2352 0.042 Uiso 1 1 calc R
H21I H 0.0975 0.0497 0.1915 0.042 Uiso 1 1 calc R
C22 C 0.3678(3) 0.06035(10) 0.19577(10) 0.0342(8) Uani 1 1 d .
H22G H 0.4593 0.0533 0.2068 0.041 Uiso 1 1 calc R
H22H H 0.3690 0.0856 0.1837 0.041 Uiso 1 1 calc R
H22I H 0.3348 0.0428 0.1732 0.041 Uiso 1 1 calc R
C23 C 0.2666(4) 0.01851(9) 0.25057(11) 0.0386(8) Uani 1 1 d .
H23G H 0.2312 0.0020 0.2273 0.046 Uiso 1 1 calc R
H23H H 0.2073 0.0176 0.2742 0.046 Uiso 1 1 calc R
H23I H 0.3574 0.0104 0.2611 0.046 Uiso 1 1 calc R
C3 C 0.2345(3) 0.09368(9) 0.33775(10) 0.0244(6) Uani 1 1 d .
C31 C 0.2930(3) 0.06143(9) 0.36729(11) 0.0321(7) Uani 1 1 d .
H31G H 0.3859 0.0674 0.3780 0.039 Uiso 1 1 calc R
H31H H 0.2920 0.0382 0.3507 0.039 Uiso 1 1 calc R
H31I H 0.2378 0.0585 0.3917 0.039 Uiso 1 1 calc R
C32 C 0.2456(3) 0.13023(9) 0.36455(10) 0.0324(7) Uani 1 1 d .
H32G H 0.2041 0.1265 0.3917 0.039 Uiso 1 1 calc R
H32H H 0.1989 0.1504 0.3482 0.039 Uiso 1 1 calc R
H32I H 0.3408 0.1368 0.3707 0.039 Uiso 1 1 calc R
C33 C 0.0801(3) 0.08558(10) 0.32687(11) 0.0356(8) Uani 1 1 d .
H33G H 0.0350 0.0841 0.3536 0.043 Uiso 1 1 calc R
H33H H 0.0693 0.0619 0.3114 0.043 Uiso 1 1 calc R
H33I H 0.0399 0.1057 0.3088 0.043 Uiso 1 1 calc R
P1 P 0.54897(7) 0.17233(2) 0.28207(2) 0.01792(15) Uani 1 1 d .
C4 C 0.6862(3) 0.18215(8) 0.24526(9) 0.0206(6) Uani 1 1 d .
C41 C 0.8198(3) 0.19391(8) 0.26047(9) 0.0224(6) Uani 1 1 d .
C42 C 0.8829(3) 0.19317(10) 0.30771(10) 0.0314(7) Uani 1 1 d .
H42G H 0.9813 0.1916 0.3079 0.038 Uiso 1 1 calc R
H42H H 0.8489 0.1715 0.3226 0.038 Uiso 1 1 calc R
H42I H 0.8583 0.2160 0.3225 0.038 Uiso 1 1 calc R
C43 C 0.9089(3) 0.20513(8) 0.22958(10) 0.0259(7) Uani 1 1 d .
H43 H 0.9977 0.2148 0.2400 0.031 Uiso 1 1 calc R
C44 C 0.8770(3) 0.20321(9) 0.18501(10) 0.0280(7) Uani 1 1 d .
C45 C 0.9786(4) 0.21522(10) 0.15313(12) 0.0405(9) Uani 1 1 d .
H45G H 1.0177 0.2393 0.1620 0.049 Uiso 1 1 calc R
H45H H 0.9324 0.2174 0.1242 0.049 Uiso 1 1 calc R
H45I H 1.0504 0.1966 0.1528 0.049 Uiso 1 1 calc R
C46 C 0.7508(3) 0.18759(9) 0.17086(10) 0.0281(7) Uani 1 1 d .
H46 H 0.7287 0.1841 0.1399 0.034 Uiso 1 1 calc R
C47 C 0.6545(3) 0.17671(8) 0.19984(9) 0.0232(6) Uani 1 1 d .
C48 C 0.5287(3) 0.15641(9) 0.18034(10) 0.0316(7) Uani 1 1 d .
H48G H 0.5553 0.1329 0.1674 0.038 Uiso 1 1 calc R
H48H H 0.4817 0.1721 0.1582 0.038 Uiso 1 1 calc R
H48I H 0.4685 0.1512 0.2030 0.038 Uiso 1 1 calc R
C5 C 0.6026(3) 0.19176(8) 0.33672(9) 0.0191(6) Uani 1 1 d .
C51 C 0.6172(3) 0.23157(9) 0.34004(10) 0.0241(6) Uani 1 1 d .
C52 C 0.6081(3) 0.25894(8) 0.30153(10) 0.0295(7) Uani 1 1 d .
H52G H 0.5269 0.2743 0.3023 0.035 Uiso 1 1 calc R
H52H H 0.6037 0.2448 0.2745 0.035 Uiso 1 1 calc R
H52I H 0.6880 0.2750 0.3034 0.035 Uiso 1 1 calc R
C53 C 0.6508(3) 0.24801(9) 0.38117(11) 0.0284(7) Uani 1 1 d .
H53 H 0.6597 0.2752 0.3832 0.034 Uiso 1 1 calc R
C54 C 0.6718(3) 0.22671(9) 0.41899(10) 0.0277(7) Uani 1 1 d .
C55 C 0.7091(3) 0.24531(10) 0.46259(11) 0.0369(8) Uani 1 1 d .
H55G H 0.7857 0.2621 0.4602 0.044 Uiso 1 1 calc R
H55H H 0.7336 0.2262 0.4842 0.044 Uiso 1 1 calc R
H55I H 0.6317 0.2596 0.4712 0.044 Uiso 1 1 calc R
C56 C 0.6621(3) 0.18756(9) 0.41498(9) 0.0249(6) Uani 1 1 d .
H56 H 0.6780 0.1723 0.4409 0.030 Uiso 1 1 calc R
C57 C 0.6302(3) 0.16946(8) 0.37487(9) 0.0211(6) Uani 1 1 d .
C58 C 0.6364(3) 0.12662(8) 0.37689(10) 0.0277(7) Uani 1 1 d .
H58G H 0.7149 0.1178 0.3627 0.033 Uiso 1 1 calc R
H58H H 0.5540 0.1162 0.3622 0.033 Uiso 1 1 calc R
H58I H 0.6442 0.1186 0.4070 0.033 Uiso 1 1 calc R
B1 B 0.3650(3) 0.19876(10) 0.26388(11) 0.0234(7) Uani 1 1 d .
Br1 Br 0.22682(3) 0.155921(9) 0.243890(10) 0.02669(7) Uani 1 1 d .
Br2 Br 0.28662(3) 0.223430(9) 0.315256(10) 0.02875(7) Uani 1 1 d .
Br3 Br 0.36705(3) 0.234760(9) 0.214030(11) 0.03376(8) Uani 1 1 d .

loop_
_atom_site_aniso_label
_atom_site_aniso_U_11
_atom_site_aniso_U_22
_atom_site_aniso_U_33
_atom_site_aniso_U_23
_atom_site_aniso_U_13
_atom_site_aniso_U_12
C1A 0.0217(14) 0.0181(15) 0.0209(14) 0.0024(11) 0.0030(11) -0.0024(12)
C11A 0.0231(15) 0.0207(16) 0.0254(15) 0.0010(12) 0.0040(12) -0.0016(12)
C12A 0.0261(16) 0.0233(16) 0.0226(15) 0.0015(12) 0.0022(12) -0.0091(13)
C13A 0.0341(18) 0.0274(18) 0.0304(17) 0.0015(14) 0.0030(14) -0.0060(14)
C14A 0.058(2) 0.0244(18) 0.0346(19) -0.0066(15) 0.0104(17) -0.0086(17)
C15A 0.062(2) 0.038(2) 0.0246(17) -0.0017(15) -0.0032(16) -0.0269(19)
C16A 0.043(2) 0.040(2) 0.0318(19) 0.0067(16) -0.0107(15) -0.0149(17)
C17A 0.0299(17) 0.0275(17) 0.0315(17) 0.0027(14) -0.0031(13) -0.0040(14)
Al1A 0.0226(4) 0.0224(5) 0.0207(4) -0.0012(4) 0.0036(3) -0.0015(4)
C2A 0.0309(17) 0.0347(18) 0.0205(15) 0.0010(13) 0.0040(12) -0.0071(14)
C21A 0.049(2) 0.041(2) 0.0262(17) 0.0100(15) 0.0044(15) -0.0072(17)
C22A 0.046(2) 0.048(2) 0.0269(18) -0.0064(16) 0.0076(15) -0.0061(18)
C23A 0.045(2) 0.053(2) 0.0287(18) 0.0025(17) 0.0080(15) -0.0174(18)
C3A 0.0240(16) 0.0250(17) 0.0341(18) -0.0028(14) 0.0046(13) 0.0027(13)
C31A 0.0378(19) 0.038(2) 0.039(2) 0.0022(16) -0.0017(15) 0.0146(16)
C32A 0.0363(19) 0.033(2) 0.048(2) -0.0059(16) 0.0037(16) 0.0039(16)
C33A 0.0284(18) 0.045(2) 0.052(2) -0.0048(18) 0.0028(16) 0.0055(16)
P1A 0.0183(4) 0.0170(4) 0.0200(4) -0.0001(3) 0.0012(3) 0.0003(3)
C4A 0.0137(13) 0.0227(15) 0.0226(14) 0.0016(12) 0.0032(11) 0.0025(11)
C41A 0.0174(14) 0.0253(16) 0.0226(15) 0.0001(12) 0.0021(11) 0.0022(12)
C42A 0.0295(17) 0.0307(18) 0.0244(16) -0.0032(13) 0.0069(13) -0.0022(14)
C43A 0.0236(15) 0.0350(18) 0.0205(15) -0.0033(13) 0.0046(12) -0.0032(13)
C44A 0.0194(15) 0.0295(17) 0.0295(16) 0.0066(13) 0.0041(12) 0.0017(13)
C45A 0.0342(18) 0.040(2) 0.0274(17) 0.0075(15) 0.0042(14) -0.0022(15)
C46A 0.0230(15) 0.0206(16) 0.0281(16) 0.0012(12) 0.0031(12) -0.0012(12)
C47A 0.0207(15) 0.0201(15) 0.0255(15) 0.0003(12) 0.0025(11) 0.0020(12)
C48A 0.0432(19) 0.0176(16) 0.0297(17) -0.0013(13) 0.0084(14) -0.0031(14)
C5A 0.0213(14) 0.0176(15) 0.0245(15) -0.0035(12) -0.0018(11) -0.0001(12)
C51A 0.0230(15) 0.0207(15) 0.0246(15) -0.0009(12) -0.0061(12) -0.0014(12)
C52A 0.0314(17) 0.0262(17) 0.0304(17) 0.0079(14) -0.0001(13) -0.0022(14)
C53A 0.0339(17) 0.0189(16) 0.0265(16) -0.0004(12) -0.0065(13) -0.0014(13)
C54A 0.0249(16) 0.0241(16) 0.0270(16) -0.0079(13) -0.0085(12) 0.0037(13)
C55A 0.039(2) 0.0310(19) 0.038(2) -0.0022(15) -0.0035(15) 0.0131(16)
C56A 0.0218(15) 0.0264(17) 0.0271(16) -0.0044(13) -0.0025(12) 0.0034(13)
C57A 0.0199(14) 0.0221(16) 0.0258(15) -0.0006(12) -0.0019(11) -0.0012(12)
C58A 0.0192(15) 0.0249(17) 0.052(2) 0.0026(15) 0.0070(14) -0.0021(13)
B1A 0.0217(17) 0.0197(17) 0.0232(17) -0.0010(13) -0.0008(13) -0.0024(14)
Br1A 0.02307(15) 0.03043(17) 0.02346(15) -0.00232(12) 0.00294(11) -0.00745(13)
Br2A 0.02298(15) 0.03111(17) 0.02368(15) 0.00245(13) -0.00094(11) 0.00270(13)
Br3A 0.03445(17) 0.02140(16) 0.03079(17) -0.00302(13) -0.00208(13) -0.00403(13)
C1B 0.0229(15) 0.0186(15) 0.0189(14) 0.0009(11) 0.0002(11) -0.0035(12)
C11B 0.0273(16) 0.0213(16) 0.0241(15) -0.0009(12) 0.0016(12) -0.0034(13)
C12B 0.0283(16) 0.0220(16) 0.0281(16) -0.0044(13) 0.0073(12) -0.0062(13)
C13B 0.0394(19) 0.0300(18) 0.0285(17) -0.0027(14) 0.0039(14) 0.0023(15)
C14B 0.062(2) 0.035(2) 0.0253(18) -0.0038(15) 0.0031(16) 0.0006(18)
C15B 0.057(2) 0.034(2) 0.035(2) -0.0120(16) 0.0132(17) -0.0036(18)
C16B 0.044(2) 0.0285(19) 0.044(2) -0.0081(16) 0.0138(16) 0.0061(16)
C17B 0.0320(18) 0.0314(19) 0.0328(18) -0.0042(14) 0.0044(14) -0.0019(15)
Al1B 0.0249(5) 0.0274(5) 0.0244(5) -0.0016(4) -0.0011(4) -0.0062(4)
C2B 0.0274(17) 0.038(2) 0.0303(17) 0.0024(15) -0.0050(13) -0.0042(15)
C21B 0.045(2) 0.052(2) 0.0303(19) 0.0015(17) -0.0075(15) 0.0010(18)
C22B 0.035(2) 0.049(2) 0.039(2) 0.0020(17) -0.0043(15) 0.0095(17)
C23B 0.033(2) 0.064(3) 0.060(3) 0.011(2) -0.0101(18) -0.0056(19)
C3B 0.0386(19) 0.0277(18) 0.0364(19) -0.0060(15) 0.0033(15) -0.0119(15)
C31B 0.042(2) 0.043(2) 0.057(2) -0.0018(19) 0.0039(18) -0.0204(18)
C32B 0.051(2) 0.028(2) 0.061(3) -0.0038(18) 0.0068(19) -0.0137(17)
C33B 0.077(3) 0.042(2) 0.044(2) -0.0145(19) -0.002(2) -0.021(2)
P1B 0.0191(4) 0.0205(4) 0.0184(4) 0.0004(3) 0.0011(3) -0.0020(3)
C4B 0.0162(14) 0.0209(15) 0.0236(15) 0.0013(12) 0.0019(11) -0.0026(12)
C41B 0.0190(14) 0.0279(17) 0.0228(15) -0.0019(12) 0.0014(11) -0.0023(12)
C42B 0.0377(18) 0.0325(18) 0.0202(15) -0.0046(13) -0.0002(13) -0.0033(15)
C43B 0.0223(15) 0.0268(17) 0.0290(16) -0.0072(13) 0.0014(12) -0.0031(13)
C44B 0.0178(15) 0.0241(16) 0.0395(19) 0.0008(14) 0.0003(13) -0.0001(12)
C45B 0.0365(19) 0.0225(17) 0.048(2) -0.0012(15) 0.0086(16) -0.0025(15)
C46B 0.0227(15) 0.0240(16) 0.0254(15) 0.0054(13) 0.0023(12) -0.0002(13)
C47B 0.0153(14) 0.0280(16) 0.0219(14) -0.0006(12) -0.0008(11) -0.0005(12)
C48B 0.0387(18) 0.0267(17) 0.0210(15) 0.0008(13) 0.0021(13) -0.0037(14)
C5B 0.0227(15) 0.0216(15) 0.0197(14) 0.0001(12) 0.0019(11) -0.0002(12)
C51B 0.0238(15) 0.0223(16) 0.0257(15) 0.0006(12) 0.0044(12) 0.0000(13)
C52B 0.0334(18) 0.0251(18) 0.043(2) 0.0062(15) -0.0007(15) -0.0049(14)
C53B 0.0321(17) 0.0220(16) 0.0260(16) 0.0023(13) 0.0030(13) 0.0002(13)
C54B 0.0280(16) 0.0306(18) 0.0213(15) -0.0013(13) 0.0005(12) 0.0087(14)
C55B 0.0337(19) 0.042(2) 0.038(2) 0.0054(16) -0.0059(15) 0.0054(16)
C56B 0.0218(15) 0.0274(17) 0.0239(15) -0.0066(13) 0.0050(12) -0.0011(13)
C57B 0.0201(15) 0.0249(16) 0.0240(15) -0.0019(12) 0.0036(11) -0.0015(12)
C58B 0.0189(15) 0.039(2) 0.0396(19) 0.0083(16) -0.0003(13) -0.0039(14)
B1B 0.0265(18) 0.0281(19) 0.0233(17) 0.0005(14) 0.0061(14) -0.0040(15)
Br1B 0.02475(16) 0.03490(18) 0.03005(17) -0.00096(14) 0.00575(12) -0.00878(13)
Br2B 0.02563(16) 0.03267(18) 0.03373(17) -0.00165(14) 0.00540(12) 0.00292(14)
Br3B 0.04081(19) 0.0442(2) 0.02243(16) 0.00538(14) 0.00753(13) -0.00340(16)
C1 0.0210(14) 0.0178(14) 0.0173(13) 0.0003(11) 0.0015(11) -0.0018(12)
C11 0.0213(14) 0.0197(15) 0.0209(14) 0.0029(12) 0.0000(11) -0.0026(12)
C12 0.0233(15) 0.0201(15) 0.0212(15) -0.0005(12) -0.0026(11) 0.0016(12)
C13 0.0278(16) 0.0268(17) 0.0353(18) -0.0006(14) 0.0028(13) 0.0082(14)
C14 0.042(2) 0.033(2) 0.046(2) -0.0098(17) -0.0058(17) 0.0149(17)
C15 0.052(2) 0.0206(17) 0.047(2) -0.0055(16) -0.0185(18) 0.0093(17)
C16 0.046(2) 0.0243(18) 0.037(2) 0.0059(15) -0.0118(16) -0.0073(16)
C17 0.0295(17) 0.0254(17) 0.0272(16) 0.0028(13) -0.0013(13) 0.0018(14)
Al1 0.0200(4) 0.0185(4) 0.0226(4) 0.0003(4) 0.0017(3) -0.0006(4)
C2 0.0275(16) 0.0230(16) 0.0285(16) -0.0045(13) -0.0011(12) -0.0035(13)
C21 0.0305(18) 0.038(2) 0.0352(19) -0.0042(15) -0.0046(14) -0.0068(15)
C22 0.0326(18) 0.037(2) 0.0322(18) -0.0135(15) -0.0001(14) -0.0010(15)
C23 0.047(2) 0.0253(18) 0.042(2) -0.0048(15) -0.0104(16) -0.0082(16)
C3 0.0215(15) 0.0243(16) 0.0279(16) 0.0023(13) 0.0057(12) -0.0007(12)
C31 0.0309(17) 0.0314(18) 0.0347(18) 0.0062(15) 0.0074(14) -0.0003(14)
C32 0.0336(18) 0.0337(19) 0.0315(17) -0.0014(15) 0.0134(14) 0.0019(15)
C33 0.0272(17) 0.043(2) 0.0378(19) 0.0041(16) 0.0087(14) -0.0002(15)
P1 0.0194(4) 0.0168(4) 0.0178(3) 0.0015(3) 0.0027(3) 0.0009(3)
C4 0.0247(15) 0.0173(15) 0.0206(14) 0.0030(11) 0.0069(11) 0.0047(12)
C41 0.0223(15) 0.0195(15) 0.0259(15) 0.0006(12) 0.0042(12) 0.0037(12)
C42 0.0189(15) 0.046(2) 0.0291(17) -0.0005(15) 0.0029(12) -0.0029(14)
C43 0.0214(15) 0.0219(16) 0.0354(17) -0.0005(13) 0.0078(13) 0.0028(12)
C44 0.0349(18) 0.0195(16) 0.0316(17) 0.0039(13) 0.0149(14) 0.0071(13)
C45 0.050(2) 0.037(2) 0.038(2) 0.0069(16) 0.0230(16) 0.0066(17)
C46 0.0427(19) 0.0238(17) 0.0190(15) 0.0018(13) 0.0094(13) 0.0040(14)
C47 0.0310(16) 0.0170(15) 0.0216(15) 0.0024(12) 0.0031(12) 0.0049(12)
C48 0.0401(19) 0.0338(19) 0.0210(16) -0.0022(14) 0.0023(13) -0.0033(15)
C5 0.0187(14) 0.0191(15) 0.0197(14) -0.0007(11) 0.0031(11) -0.0033(11)
C51 0.0178(14) 0.0239(16) 0.0311(16) -0.0001(13) 0.0051(12) 0.0005(12)
C52 0.0327(17) 0.0192(16) 0.0365(18) 0.0014(14) 0.0028(14) -0.0013(13)
C53 0.0235(16) 0.0220(16) 0.0402(19) -0.0094(14) 0.0052(13) -0.0022(13)
C54 0.0218(15) 0.0334(18) 0.0279(16) -0.0113(14) 0.0024(12) 0.0017(13)
C55 0.0298(18) 0.042(2) 0.0379(19) -0.0140(16) -0.0032(14) 0.0033(15)
C56 0.0235(15) 0.0308(17) 0.0206(15) -0.0017(13) 0.0037(11) 0.0001(13)
C57 0.0171(14) 0.0233(16) 0.0230(15) 0.0004(12) 0.0030(11) -0.0013(12)
C58 0.0397(18) 0.0227(16) 0.0203(15) 0.0033(12) 0.0008(13) -0.0010(14)
B1 0.0234(17) 0.0199(17) 0.0268(18) -0.0003(14) 0.0007(13) 0.0006(14)
Br1 0.02195(15) 0.02356(16) 0.03357(17) 0.00250(13) -0.00369(12) 0.00275(12)
Br2 0.02650(16) 0.02521(17) 0.03532(17) -0.00191(13) 0.00738(13) 0.00451(13)
Br3 0.03824(19) 0.02884(18) 0.03383(18) 0.01222(14) 0.00070(14) 0.00469(14)

loop_
_atom_type_symbol
_atom_type_description
_atom_type_scat_dispersion_real
_atom_type_scat_dispersion_imag
_atom_type_scat_source
C C 0.0033 0.0016 'International Tables Vol C Tables 4.2.6.8 and 6.1.1.4'
H H 0.0000 0.0000 'International Tables Vol C Tables 4.2.6.8 and 6.1.1.4'
B B 0.0013 0.0007 'International Tables Vol C Tables 4.2.6.8 and 6.1.1.4'
Al Al 0.0645 0.0514 'International Tables Vol C Tables 4.2.6.8 and 6.1.1.4'
P P 0.1023 0.0942 'International Tables Vol C Tables 4.2.6.8 and 6.1.1.4'
Br Br -0.2901 2.4595 'International Tables Vol C Tables 4.2.6.8 and 6.1.1.4'

loop_
_geom_angle_atom_site_label_1
_geom_angle_atom_site_label_2
_geom_angle_atom_site_label_3
_geom_angle
C11A C1A P1A 111.4(2)
C11A C1A Al1A 124.5(2)
P1A C1A Al1A 123.18(15)
C1A C11A C12A 127.7(3)
C1A C11A H11A 116.1
C12A C11A H11A 116.1
C13A C12A C17A 117.9(3)
C13A C12A C11A 123.2(3)
C17A C12A C11A 118.9(3)
C14A C13A C12A 120.4(3)
C14A C13A H13A 119.8
C12A C13A H13A 119.8
C15A C14A C13A 120.6(3)
C15A C14A H14A 119.7
C13A C14A H14A 119.7
C16A C15A C14A 119.6(3)
C16A C15A H15A 120.2
C14A C15A H15A 120.2
C15A C16A C17A 120.4(3)
C15A C16A H16A 119.8
C17A C16A H16A 119.8
C16A C17A C12A 121.1(3)
C16A C17A H17A 119.5
C12A C17A H17A 119.5
C3A Al1A C2A 117.83(13)
C3A Al1A C1A 119.90(12)
C2A Al1A C1A 118.01(13)
C3A Al1A Br1A 101.19(10)
C2A Al1A Br1A 99.55(9)
C1A Al1A Br1A 89.92(8)
C21A C2A C22A 108.7(3)
C21A C2A C23A 107.0(3)
C22A C2A C23A 106.4(3)
C21A C2A Al1A 114.3(2)
C22A C2A Al1A 110.3(2)
C23A C2A Al1A 109.7(2)
C2A C21A H21A 109.5
C2A C21A H21B 109.5
H21A C21A H21B 109.5
C2A C21A H21C 109.5
H21A C21A H21C 109.5
H21B C21A H21C 109.5
C2A C22A H22A 109.5
C2A C22A H22B 109.5
H22A C22A H22B 109.5
C2A C22A H22C 109.5
H22A C22A H22C 109.5
H22B C22A H22C 109.5
C2A C23A H23A 109.5
C2A C23A H23B 109.5
H23A C23A H23B 109.5
C2A C23A H23C 109.5
H23A C23A H23C 109.5
H23B C23A H23C 109.5
C31A C3A C32A 108.0(3)
C31A C3A C33A 106.6(3)
C32A C3A C33A 107.1(3)
C31A C3A Al1A 113.0(2)
C32A C3A Al1A 112.1(2)
C33A C3A Al1A 109.7(2)
C3A C31A H31A 109.5
C3A C31A H31B 109.5
H31A C31A H31B 109.5
C3A C31A H31C 109.5
H31A C31A H31C 109.5
H31B C31A H31C 109.5
C3A C32A H32A 109.5
C3A C32A H32B 109.5
H32A C32A H32B 109.5
C3A C32A H32C 109.5
H32A C32A H32C 109.5
H32B C32A H32C 109.5
C3A C33A H33A 109.5
C3A C33A H33B 109.5
H33A C33A H33B 109.5
C3A C33A H33C 109.5
H33A C33A H33C 109.5
H33B C33A H33C 109.5
C1A P1A C5A 107.59(13)
C1A P1A C4A 112.67(13)
C5A P1A C4A 108.09(13)
C1A P1A B1A 109.24(13)
C5A P1A B1A 113.86(13)
C4A P1A B1A 105.50(13)
C47A C4A C41A 118.9(3)
C47A C4A P1A 124.5(2)
C41A C4A P1A 116.6(2)
C43A C41A C4A 119.0(3)
C43A C41A C42A 115.7(3)
C4A C41A C42A 125.2(3)
C41A C42A H42A 109.5
C41A C42A H42B 109.5
H42A C42A H42B 109.5
C41A C42A H42C 109.5
H42A C42A H42C 109.5
H42B C42A H42C 109.5
C44A C43A C41A 122.9(3)
C44A C43A H43A 118.5
C41A C43A H43A 118.5
C46A C44A C43A 116.9(3)
C46A C44A C45A 122.0(3)
C43A C44A C45A 121.1(3)
C44A C45A H45A 109.5
C44A C45A H45B 109.5
H45A C45A H45B 109.5
C44A C45A H45C 109.5
H45A C45A H45C 109.5
H45B C45A H45C 109.5
C44A C46A C47A 123.7(3)
C44A C46A H46A 118.2
C47A C46A H46A 118.2
C46A C47A C4A 118.6(3)
C46A C47A C48A 114.5(3)
C4A C47A C48A 126.7(3)
C47A C48A H48A 109.5
C47A C48A H48B 109.5
H48A C48A H48B 109.5
C47A C48A H48C 109.5
H48A C48A H48C 109.5
H48B C48A H48C 109.5
C51A C5A C57A 118.8(3)
C51A C5A P1A 117.4(2)
C57A C5A P1A 123.8(2)
C53A C51A C5A 118.8(3)
C53A C51A C52A 116.2(3)
C5A C51A C52A 124.6(3)
C51A C52A H52A 109.5
C51A C52A H52B 109.5
H52A C52A H52B 109.5
C51A C52A H52C 109.5
H52A C52A H52C 109.5
H52B C52A H52C 109.5
C54A C53A C51A 122.2(3)
C54A C53A H53A 118.9
C51A C53A H53A 118.9
C56A C54A C53A 118.1(3)
C56A C54A C55A 120.8(3)
C53A C54A C55A 121.0(3)
C54A C55A H55A 109.5
C54A C55A H55B 109.5
H55A C55A H55B 109.5
C54A C55A H55C 109.5
H55A C55A H55C 109.5
H55B C55A H55C 109.5
C54A C56A C57A 123.0(3)
C54A C56A H56A 118.5
C57A C56A H56A 118.5
C56A C57A C5A 118.4(3)
C56A C57A C58A 115.5(3)
C5A C57A C58A 125.9(3)
C57A C58A H58A 109.5
C57A C58A H58B 109.5
H58A C58A H58B 109.5
C57A C58A H58C 109.5
H58A C58A H58C 109.5
H58B C58A H58C 109.5
Br3A B1A Br2A 110.03(15)
Br3A B1A P1A 115.60(16)
Br2A B1A P1A 112.11(16)
Br3A B1A Br1A 105.92(15)
Br2A B1A Br1A 105.36(15)
P1A B1A Br1A 107.07(15)
B1A Br1A Al1A 102.90(9)
C11B C1B P1B 112.3(2)
C11B C1B Al1B 124.0(2)
P1B C1B Al1B 122.84(15)
C1B C11B C12B 127.9(3)
C1B C11B H11B 116.0
C12B C11B H11B 116.0
C17B C12B C13B 118.0(3)
C17B C12B C11B 119.7(3)
C13B C12B C11B 122.3(3)
C14B C13B C12B 120.6(3)
C14B C13B H13B 119.7
C12B C13B H13B 119.7
C15B C14B C13B 120.0(3)
C15B C14B H14B 120.0
C13B C14B H14B 120.0
C14B C15B C16B 120.4(3)
C14B C15B H15B 119.8
C16B C15B H15B 119.8
C17B C16B C15B 120.2(3)
C17B C16B H16B 119.9
C15B C16B H16B 119.9
C16B C17B C12B 120.8(3)
C16B C17B H17B 119.6
C12B C17B H17B 119.6
C2B Al1B C3B 117.77(14)
C2B Al1B C1B 120.98(13)
C3B Al1B C1B 116.91(13)
C2B Al1B Br1B 102.05(10)
C3B Al1B Br1B 99.26(10)
C1B Al1B Br1B 89.50(8)
C22B C2B C21B 108.1(3)
C22B C2B C23B 106.4(3)
C21B C2B C23B 107.1(3)
C22B C2B Al1B 114.2(2)
C21B C2B Al1B 111.2(2)
C23B C2B Al1B 109.6(2)
C2B C21B H21D 109.5
C2B C21B H21E 109.5
H21D C21B H21E 109.5
C2B C21B H21F 109.5
H21D C21B H21F 109.5
H21E C21B H21F 109.5
C2B C22B H22D 109.5
C2B C22B H22E 109.5
H22D C22B H22E 109.5
C2B C22B H22F 109.5
H22D C22B H22F 109.5
H22E C22B H22F 109.5
C2B C23B H23D 109.5
C2B C23B H23E 109.5
H23D C23B H23E 109.5
C2B C23B H23F 109.5
H23D C23B H23F 109.5
H23E C23B H23F 109.5
C32B C3B C31B 106.4(3)
C32B C3B C33B 108.4(3)
C31B C3B C33B 106.0(3)
C32B C3B Al1B 113.2(2)
C31B C3B Al1B 110.7(2)
C33B C3B Al1B 111.7(2)
C3B C31B H31D 109.5
C3B C31B H31E 109.5
H31D C31B H31E 109.5
C3B C31B H31F 109.5
H31D C31B H31F 109.5
H31E C31B H31F 109.5
C3B C32B H32D 109.5
C3B C32B H32E 109.5
H32D C32B H32E 109.5
C3B C32B H32F 109.5
H32D C32B H32F 109.5
H32E C32B H32F 109.5
C3B C33B H33D 109.5
C3B C33B H33E 109.5
H33D C33B H33E 109.5
C3B C33B H33F 109.5
H33D C33B H33F 109.5
H33E C33B H33F 109.5
C1B P1B C4B 112.32(13)
C1B P1B C5B 107.33(13)
C4B P1B C5B 109.47(13)
C1B P1B B1B 109.19(14)
C4B P1B B1B 104.20(14)
C5B P1B B1B 114.42(14)
C41B C4B C47B 118.8(3)
C41B C4B P1B 117.1(2)
C47B C4B P1B 124.1(2)
C43B C41B C4B 119.6(3)
C43B C41B C42B 115.9(3)
C4B C41B C42B 124.4(3)
C41B C42B H42D 109.5
C41B C42B H42E 109.5
H42D C42B H42E 109.5
C41B C42B H42F 109.5
H42D C42B H42F 109.5
H42E C42B H42F 109.5
C41B C43B C44B 122.8(3)
C41B C43B H43B 118.6
C44B C43B H43B 118.6
C43B C44B C46B 117.0(3)
C43B C44B C45B 121.4(3)
C46B C44B C45B 121.6(3)
C44B C45B H45D 109.5
C44B C45B H45E 109.5
H45D C45B H45E 109.5
C44B C45B H45F 109.5
H45D C45B H45F 109.5
H45E C45B H45F 109.5
C44B C46B C47B 123.5(3)
C44B C46B H46B 118.3
C47B C46B H46B 118.3
C46B C47B C4B 118.3(3)
C46B C47B C48B 115.2(3)
C4B C47B C48B 126.4(3)
C47B C48B H48D 109.5
C47B C48B H48E 109.5
H48D C48B H48E 109.5
C47B C48B H48F 109.5
H48D C48B H48F 109.5
H48E C48B H48F 109.5
C51B C5B C57B 118.3(3)
C51B C5B P1B 118.6(2)
C57B C5B P1B 123.1(2)
C53B C51B C5B 119.7(3)
C53B C51B C52B 116.1(3)
C5B C51B C52B 124.0(3)
C51B C52B H52D 109.5
C51B C52B H52E 109.5
H52D C52B H52E 109.5
C51B C52B H52F 109.5
H52D C52B H52F 109.5
H52E C52B H52F 109.5
C54B C53B C51B 122.6(3)
C54B C53B H53B 118.7
C51B C53B H53B 118.7
C53B C54B C56B 116.9(3)
C53B C54B C55B 122.2(3)
C56B C54B C55B 120.8(3)
C54B C55B H55D 109.5
C54B C55B H55E 109.5
H55D C55B H55E 109.5
C54B C55B H55F 109.5
H55D C55B H55F 109.5
H55E C55B H55F 109.5
C54B C56B C57B 123.6(3)
C54B C56B H56B 118.2
C57B C56B H56B 118.2
C56B C57B C5B 118.1(3)
C56B C57B C58B 116.1(3)
C5B C57B C58B 125.6(3)
C57B C58B H58D 109.5
C57B C58B H58E 109.5
H58D C58B H58E 109.5
C57B C58B H58F 109.5
H58D C58B H58F 109.5
H58E C58B H58F 109.5
Br2B B1B Br3B 109.99(16)
Br2B B1B P1B 112.17(16)
Br3B B1B P1B 114.75(17)
Br2B B1B Br1B 106.07(16)
Br3B B1B Br1B 106.48(16)
P1B B1B Br1B 106.79(16)
B1B Br1B Al1B 102.85(10)
C11 C1 P1 111.8(2)
C11 C1 Al1 124.5(2)
P1 C1 Al1 122.53(15)
C1 C11 C12 128.2(3)
C1 C11 H11 115.9
C12 C11 H11 115.9
C17 C12 C13 117.9(3)
C17 C12 C11 122.7(3)
C13 C12 C11 119.3(3)
C14 C13 C12 121.3(3)
C14 C13 H13 119.4
C12 C13 H13 119.4
C15 C14 C13 119.8(3)
C15 C14 H14 120.1
C13 C14 H14 120.1
C14 C15 C16 120.6(3)
C14 C15 H15 119.7
C16 C15 H15 119.7
C15 C16 C17 119.6(3)
C15 C16 H16 120.2
C17 C16 H16 120.2
C16 C17 C12 120.8(3)
C16 C17 H17 119.6
C12 C17 H17 119.6
C3 Al1 C2 117.40(13)
C3 Al1 C1 119.92(12)
C2 Al1 C1 118.33(12)
C3 Al1 Br1 103.69(9)
C2 Al1 Br1 97.32(9)
C1 Al1 Br1 89.85(8)
C22 C2 C23 108.8(3)
C22 C2 C21 106.6(3)
C23 C2 C21 106.4(3)
C22 C2 Al1 112.4(2)
C23 C2 Al1 112.1(2)
C21 C2 Al1 110.3(2)
C2 C21 H21G 109.5
C2 C21 H21H 109.5
H21G C21 H21H 109.5
C2 C21 H21I 109.5
H21G C21 H21I 109.5
H21H C21 H21I 109.5
C2 C22 H22G 109.5
C2 C22 H22H 109.5
H22G C22 H22H 109.5
C2 C22 H22I 109.5
H22G C22 H22I 109.5
H22H C22 H22I 109.5
C2 C23 H23G 109.5
C2 C23 H23H 109.5
H23G C23 H23H 109.5
C2 C23 H23I 109.5
H23G C23 H23I 109.5
H23H C23 H23I 109.5
C32 C3 C31 107.6(3)
C32 C3 C33 107.3(3)
C31 C3 C33 107.4(2)
C32 C3 Al1 112.9(2)
C31 C3 Al1 111.5(2)
C33 C3 Al1 109.8(2)
C3 C31 H31G 109.5
C3 C31 H31H 109.5
H31G C31 H31H 109.5
C3 C31 H31I 109.5
H31G C31 H31I 109.5
H31H C31 H31I 109.5
C3 C32 H32G 109.5
C3 C32 H32H 109.5
H32G C32 H32H 109.5
C3 C32 H32I 109.5
H32G C32 H32I 109.5
H32H C32 H32I 109.5
C3 C33 H33G 109.5
C3 C33 H33H 109.5
H33G C33 H33H 109.5
C3 C33 H33I 109.5
H33G C33 H33I 109.5
H33H C33 H33I 109.5
C1 P1 C5 113.30(13)
C1 P1 C4 107.32(13)
C5 P1 C4 108.41(13)
C1 P1 B1 109.06(13)
C5 P1 B1 104.70(13)
C4 P1 B1 114.19(13)
C47 C4 C41 119.1(3)
C47 C4 P1 117.5(2)
C41 C4 P1 123.4(2)
C43 C41 C4 118.1(3)
C43 C41 C42 114.9(3)
C4 C41 C42 126.8(3)
C41 C42 H42G 109.5
C41 C42 H42H 109.5
H42G C42 H42H 109.5
C41 C42 H42I 109.5
H42G C42 H42I 109.5
H42H C42 H42I 109.5
C44 C43 C41 123.7(3)
C44 C43 H43 118.1
C41 C43 H43 118.1
C43 C44 C46 116.9(3)
C43 C44 C45 121.3(3)
C46 C44 C45 121.7(3)
C44 C45 H45G 109.5
C44 C45 H45H 109.5
H45G C45 H45H 109.5
C44 C45 H45I 109.5
H45G C45 H45I 109.5
H45H C45 H45I 109.5
C44 C46 C47 122.6(3)
C44 C46 H46 118.7
C47 C46 H46 118.7
C46 C47 C4 118.8(3)
C46 C47 C48 116.7(3)
C4 C47 C48 124.2(3)
C47 C48 H48G 109.5
C47 C48 H48H 109.5
H48G C48 H48H 109.5
C47 C48 H48I 109.5
H48G C48 H48I 109.5
H48H C48 H48I 109.5
C51 C5 C57 118.8(3)
C51 C5 P1 117.0(2)
C57 C5 P1 124.2(2)
C53 C51 C5 119.4(3)
C53 C51 C52 115.4(3)
C5 C51 C52 125.1(3)
C51 C52 H52G 109.5
C51 C52 H52H 109.5
H52G C52 H52H 109.5
C51 C52 H52I 109.5
H52G C52 H52I 109.5
H52H C52 H52I 109.5
C54 C53 C51 122.4(3)
C54 C53 H53 118.8
C51 C53 H53 118.8
C53 C54 C56 117.5(3)
C53 C54 C55 121.0(3)
C56 C54 C55 121.5(3)
C54 C55 H55G 109.5
C54 C55 H55H 109.5
H55G C55 H55H 109.5
C54 C55 H55I 109.5
H55G C55 H55I 109.5
H55H C55 H55I 109.5
C54 C56 C57 122.8(3)
C54 C56 H56 118.6
C57 C56 H56 118.6
C56 C57 C5 119.0(3)
C56 C57 C58 114.5(3)
C5 C57 C58 126.4(3)
C57 C58 H58G 109.5
C57 C58 H58H 109.5
H58G C58 H58H 109.5
C57 C58 H58I 109.5
H58G C58 H58I 109.5
H58H C58 H58I 109.5
Br3 B1 Br2 110.71(16)
Br3 B1 P1 115.67(16)
Br2 B1 P1 111.44(16)
Br3 B1 Br1 106.56(15)
Br2 B1 Br1 105.39(15)
P1 B1 Br1 106.32(15)
B1 Br1 Al1 103.60(10)

loop_
_geom_bond_atom_site_label_1
_geom_bond_atom_site_label_2
_geom_bond_distance
C1A C11A 1.357(4)
C1A P1A 1.817(3)
C1A Al1A 2.043(3)
C11A C12A 1.462(4)
C11A H11A 0.9600
C12A C13A 1.388(4)
C12A C17A 1.399(4)
C13A C14A 1.380(4)
C13A H13A 0.9600
C14A C15A 1.380(5)
C14A H14A 0.9600
C15A C16A 1.365(5)
C15A H15A 0.9600
C16A C17A 1.373(4)
C16A H16A 0.9600
C17A H17A 0.9600
Al1A C3A 2.012(3)
Al1A C2A 2.030(3)
Al1A Br1A 2.5630(9)
C2A C21A 1.530(5)
C2A C22A 1.541(4)
C2A C23A 1.542(4)
C21A H21A 0.9599
C21A H21B 0.9599
C21A H21C 0.9599
C22A H22A 0.9599
C22A H22B 0.9599
C22A H22C 0.9599
C23A H23A 0.9599
C23A H23B 0.9599
C23A H23C 0.9599
C3A C31A 1.515(4)
C3A C32A 1.527(4)
C3A C33A 1.542(4)
C31A H31A 0.9599
C31A H31B 0.9599
C31A H31C 0.9599
C32A H32A 0.9599
C32A H32B 0.9599
C32A H32C 0.9599
C33A H33A 0.9599
C33A H33B 0.9599
C33A H33C 0.9599
P1A C5A 1.835(3)
P1A C4A 1.847(3)
P1A B1A 2.044(3)
C4A C47A 1.411(4)
C4A C41A 1.415(4)
C41A C43A 1.387(4)
C41A C42A 1.507(4)
C42A H42A 0.9599
C42A H42B 0.9599
C42A H42C 0.9599
C43A C44A 1.380(4)
C43A H43A 0.9600
C44A C46A 1.376(4)
C44A C45A 1.501(4)
C45A H45A 0.9599
C45A H45B 0.9599
C45A H45C 0.9599
C46A C47A 1.383(4)
C46A H46A 0.9600
C47A C48A 1.521(4)
C48A H48A 0.9599
C48A H48B 0.9599
C48A H48C 0.9599
C5A C51A 1.413(4)
C5A C57A 1.416(4)
C51A C53A 1.399(4)
C51A C52A 1.507(4)
C52A H52A 0.9599
C52A H52B 0.9599
C52A H52C 0.9599
C53A C54A 1.374(4)
C53A H53A 0.9600
C54A C56A 1.371(4)
C54A C55A 1.504(4)
C55A H55A 0.9599
C55A H55B 0.9599
C55A H55C 0.9599
C56A C57A 1.391(4)
C56A H56A 0.9600
C57A C58A 1.510(4)
C58A H58A 0.9599
C58A H58B 0.9599
C58A H58C 0.9599
B1A Br3A 1.993(3)
B1A Br2A 1.996(3)
B1A Br1A 2.085(3)
C1B C11B 1.342(4)
C1B P1B 1.817(3)
C1B Al1B 2.048(3)
C11B C12B 1.459(4)
C11B H11B 0.9600
C12B C17B 1.399(4)
C12B C13B 1.402(4)
C13B C14B 1.383(4)
C13B H13B 0.9600
C14B C15B 1.375(5)
C14B H14B 0.9600
C15B C16B 1.378(5)
C15B H15B 0.9600
C16B C17B 1.375(4)
C16B H16B 0.9600
C17B H17B 0.9600
Al1B C2B 2.009(3)
Al1B C3B 2.018(3)
Al1B Br1B 2.5718(10)
C2B C22B 1.525(5)
C2B C21B 1.541(5)
C2B C23B 1.546(5)
C21B H21D 0.9599
C21B H21E 0.9599
C21B H21F 0.9599
C22B H22D 0.9599
C22B H22E 0.9599
C22B H22F 0.9599
C23B H23D 0.9599
C23B H23E 0.9599
C23B H23F 0.9599
C3B C32B 1.530(5)
C3B C31B 1.536(5)
C3B C33B 1.537(5)
C31B H31D 0.9599
C31B H31E 0.9599
C31B H31F 0.9599
C32B H32D 0.9599
C32B H32E 0.9599
C32B H32F 0.9599
C33B H33D 0.9599
C33B H33E 0.9599
C33B H33F 0.9599
P1B C4B 1.848(3)
P1B C5B 1.848(3)
P1B B1B 2.054(3)
C4B C41B 1.411(4)
C4B C47B 1.420(4)
C41B C43B 1.381(4)
C41B C42B 1.512(4)
C42B H42D 0.9599
C42B H42E 0.9599
C42B H42F 0.9599
C43B C44B 1.382(4)
C43B H43B 0.9600
C44B C46B 1.384(4)
C44B C45B 1.499(4)
C45B H45D 0.9599
C45B H45E 0.9599
C45B H45F 0.9599
C46B C47B 1.390(4)
C46B H46B 0.9600
C47B C48B 1.513(4)
C48B H48D 0.9599
C48B H48E 0.9599
C48B H48F 0.9599
C5B C51B 1.410(4)
C5B C57B 1.422(4)
C51B C53B 1.386(4)
C51B C52B 1.512(4)
C52B H52D 0.9599
C52B H52E 0.9599
C52B H52F 0.9599
C53B C54B 1.380(4)
C53B H53B 0.9600
C54B C56B 1.380(4)
C54B C55B 1.498(4)
C55B H55D 0.9599
C55B H55E 0.9599
C55B H55F 0.9599
C56B C57B 1.393(4)
C56B H56B 0.9600
C57B C58B 1.491(4)
C58B H58D 0.9599
C58B H58E 0.9599
C58B H58F 0.9599
B1B Br2B 1.989(4)
B1B Br3B 1.997(3)
B1B Br1B 2.074(4)
C1 C11 1.345(4)
C1 P1 1.827(3)
C1 Al1 2.048(3)
C11 C12 1.468(4)
C11 H11 0.9600
C12 C17 1.390(4)
C12 C13 1.392(4)
C13 C14 1.373(5)
C13 H13 0.9600
C14 C15 1.368(5)
C14 H14 0.9600
C15 C16 1.376(5)
C15 H15 0.9600
C16 C17 1.385(4)
C16 H16 0.9600
C17 H17 0.9600
Al1 C3 2.023(3)
Al1 C2 2.026(3)
Al1 Br1 2.5393(9)
C2 C22 1.529(4)
C2 C23 1.535(4)
C2 C21 1.546(4)
C21 H21G 0.9599
C21 H21H 0.9599
C21 H21I 0.9599
C22 H22G 0.9599
C22 H22H 0.9599
C22 H22I 0.9599
C23 H23G 0.9599
C23 H23H 0.9599
C23 H23I 0.9599
C3 C32 1.523(4)
C3 C31 1.530(4)
C3 C33 1.541(4)
C31 H31G 0.9599
C31 H31H 0.9599
C31 H31I 0.9599
C32 H32G 0.9599
C32 H32H 0.9599
C32 H32I 0.9599
C33 H33G 0.9599
C33 H33H 0.9599
C33 H33I 0.9599
P1 C5 1.838(3)
P1 C4 1.848(3)
P1 B1 2.055(3)
C4 C47 1.408(4)
C4 C41 1.409(4)
C41 C43 1.389(4)
C41 C42 1.521(4)
C42 H42G 0.9599
C42 H42H 0.9599
C42 H42I 0.9599
C43 C44 1.372(4)
C43 H43 0.9600
C44 C46 1.383(4)
C44 C45 1.504(4)
C45 H45G 0.9599
C45 H45H 0.9599
C45 H45I 0.9599
C46 C47 1.395(4)
C46 H46 0.9600
C47 C48 1.499(4)
C48 H48G 0.9599
C48 H48H 0.9599
C48 H48I 0.9599
C5 C51 1.411(4)
C5 C57 1.411(4)
C51 C53 1.397(4)
C51 C52 1.516(4)
C52 H52G 0.9599
C52 H52H 0.9599
C52 H52I 0.9599
C53 C54 1.378(4)
C53 H53 0.9600
C54 C56 1.385(4)
C54 C55 1.500(4)
C55 H55G 0.9599
C55 H55H 0.9599
C55 H55I 0.9599
C56 C57 1.392(4)
C56 H56 0.9600
C57 C58 1.510(4)
C58 H58G 0.9599
C58 H58H 0.9599
C58 H58I 0.9599
B1 Br3 1.981(3)
B1 Br2 1.997(3)
B1 Br1 2.079(3)

loop_
_geom_torsion_atom_site_label_1
_geom_torsion_atom_site_label_2
_geom_torsion_atom_site_label_3
_geom_torsion_atom_site_label_4
_geom_torsion
P1A C1A C11A C12A -171.6(2)
Al1A C1A C11A C12A 19.2(4)
C1A C11A C12A C13A 25.2(5)
C1A C11A C12A C17A -158.2(3)
C17A C12A C13A C14A 2.5(4)
C11A C12A C13A C14A 179.1(3)
C12A C13A C14A C15A -1.3(5)
C13A C14A C15A C16A 0.0(5)
C14A C15A C16A C17A 0.0(5)
C15A C16A C17A C12A 1.2(5)
C13A C12A C17A C16A -2.4(5)
C11A C12A C17A C16A -179.2(3)
C11A C1A Al1A C3A -114.2(3)
P1A C1A Al1A C3A 77.8(2)
C11A C1A Al1A C2A 42.2(3)
P1A C1A Al1A C2A -125.88(17)
C11A C1A Al1A Br1A 142.9(2)
P1A C1A Al1A Br1A -25.09(16)
C3A Al1A C2A C21A 161.7(2)
C1A Al1A C2A C21A 4.8(3)
Br1A Al1A C2A C21A -90.2(2)
C3A Al1A C2A C22A 38.8(3)
C1A Al1A C2A C22A -118.0(2)
Br1A Al1A C2A C22A 146.9(2)
C3A Al1A C2A C23A -78.2(3)
C1A Al1A C2A C23A 125.0(2)
Br1A Al1A C2A C23A 30.0(2)
C2A Al1A C3A C31A 164.5(2)
C1A Al1A C3A C31A -39.2(3)
Br1A Al1A C3A C31A 57.3(2)
C2A Al1A C3A C32A -73.3(3)
C1A Al1A C3A C32A 83.1(3)
Br1A Al1A C3A C32A 179.5(2)
C2A Al1A C3A C33A 45.6(3)
C1A Al1A C3A C33A -158.1(2)
Br1A Al1A C3A C33A -61.6(2)
C11A C1A P1A C5A -30.1(2)
Al1A C1A P1A C5A 139.34(17)
C11A C1A P1A C4A 89.0(2)
Al1A C1A P1A C4A -101.62(18)
C11A C1A P1A B1A -154.1(2)
Al1A C1A P1A B1A 15.3(2)
C1A P1A C4A C47A -4.6(3)
C5A P1A C4A C47A 114.1(2)
B1A P1A C4A C47A -123.7(2)
C1A P1A C4A C41A 176.5(2)
C5A P1A C4A C41A -64.8(2)
B1A P1A C4A C41A 57.4(2)
C47A C4A C41A C43A 3.5(4)
P1A C4A C41A C43A -177.5(2)
C47A C4A C41A C42A -171.5(3)
P1A C4A C41A C42A 7.4(4)
C4A C41A C43A C44A -2.2(4)
C42A C41A C43A C44A 173.2(3)
C41A C43A C44A C46A -0.2(4)
C41A C43A C44A C45A -178.2(3)
C43A C44A C46A C47A 1.5(4)
C45A C44A C46A C47A 179.4(3)
C44A C46A C47A C4A -0.2(4)
C44A C46A C47A C48A -175.3(3)
C41A C4A C47A C46A -2.4(4)
P1A C4A C47A C46A 178.8(2)
C41A C4A C47A C48A 172.2(3)
P1A C4A C47A C48A -6.7(4)
C1A P1A C5A C51A -72.6(2)
C4A P1A C5A C51A 165.5(2)
B1A P1A C5A C51A 48.6(3)
C1A P1A C5A C57A 107.3(3)
C4A P1A C5A C57A -14.6(3)
B1A P1A C5A C57A -131.5(2)
C57A C5A C51A C53A 9.1(4)
P1A C5A C51A C53A -171.0(2)
C57A C5A C51A C52A -163.4(3)
P1A C5A C51A C52A 16.5(4)
C5A C51A C53A C54A -2.8(4)
C52A C51A C53A C54A 170.4(3)
C51A C53A C54A C56A -3.3(4)
C51A C53A C54A C55A -179.8(3)
C53A C54A C56A C57A 3.0(4)
C55A C54A C56A C57A 179.5(3)
C54A C56A C57A C5A 3.4(4)
C54A C56A C57A C58A -172.3(3)
C51A C5A C57A C56A -9.4(4)
P1A C5A C57A C56A 170.7(2)
C51A C5A C57A C58A 165.8(3)
P1A C5A C57A C58A -14.1(4)
C1A P1A B1A Br3A 125.32(17)
C5A P1A B1A Br3A 5.0(2)
C4A P1A B1A Br3A -113.32(17)
C1A P1A B1A Br2A -107.48(17)
C5A P1A B1A Br2A 132.24(16)
C4A P1A B1A Br2A 13.88(19)
C1A P1A B1A Br1A 7.60(19)
C5A P1A B1A Br1A -112.68(15)
C4A P1A B1A Br1A 128.95(15)
Br3A B1A Br1A Al1A -144.64(11)
Br2A B1A Br1A Al1A 98.77(12)
P1A B1A Br1A Al1A -20.75(15)
C3A Al1A Br1A B1A -95.64(13)
C2A Al1A Br1A B1A 143.30(13)
C1A Al1A Br1A B1A 24.88(13)
P1B C1B C11B C12B -170.6(2)
Al1B C1B C11B C12B 19.7(4)
C1B C11B C12B C17B -154.7(3)
C1B C11B C12B C13B 28.5(5)
C17B C12B C13B C14B 1.6(5)
C11B C12B C13B C14B 178.5(3)
C12B C13B C14B C15B 0.0(5)
C13B C14B C15B C16B -1.3(6)
C14B C15B C16B C17B 0.8(5)
C15B C16B C17B C12B 0.9(5)
C13B C12B C17B C16B -2.1(5)
C11B C12B C17B C16B -179.0(3)
C11B C1B Al1B C2B -114.2(3)
P1B C1B Al1B C2B 77.2(2)
C11B C1B Al1B C3B 41.9(3)
P1B C1B Al1B C3B -126.69(18)
C11B C1B Al1B Br1B 142.0(2)
P1B C1B Al1B Br1B -26.55(16)
C3B Al1B C2B C22B 161.0(2)
C1B Al1B C2B C22B -43.1(3)
Br1B Al1B C2B C22B 53.7(2)
C3B Al1B C2B C21B -76.4(3)
C1B Al1B C2B C21B 79.5(3)
Br1B Al1B C2B C21B 176.3(2)
C3B Al1B C2B C23B 41.8(3)
C1B Al1B C2B C23B -162.3(2)
Br1B Al1B C2B C23B -65.6(2)
C2B Al1B C3B C32B 167.0(2)
C1B Al1B C3B C32B 10.2(3)
Br1B Al1B C3B C32B -84.0(2)
C2B Al1B C3B C31B -73.6(3)
C1B Al1B C3B C31B 129.6(2)
Br1B Al1B C3B C31B 35.4(3)
C2B Al1B C3B C33B 44.4(3)
C1B Al1B C3B C33B -112.5(3)
Br1B Al1B C3B C33B 153.3(2)
C11B C1B P1B C4B 91.1(2)
Al1B C1B P1B C4B -99.09(18)
C11B C1B P1B C5B -29.2(3)
Al1B C1B P1B C5B 140.54(16)
C11B C1B P1B B1B -153.8(2)
Al1B C1B P1B B1B 16.0(2)
C1B P1B C4B C41B 175.4(2)
C5B P1B C4B C41B -65.5(2)
B1B P1B C4B C41B 57.3(2)
C1B P1B C4B C47B -1.9(3)
C5B P1B C4B C47B 117.2(2)
B1B P1B C4B C47B -120.0(2)
C47B C4B C41B C43B 4.4(4)
P1B C4B C41B C43B -173.1(2)
C47B C4B C41B C42B -172.8(3)
P1B C4B C41B C42B 9.8(4)
C4B C41B C43B C44B -2.2(4)
C42B C41B C43B C44B 175.1(3)
C41B C43B C44B C46B -0.5(4)
C41B C43B C44B C45B -177.9(3)
C43B C44B C46B C47B 1.0(4)
C45B C44B C46B C47B 178.4(3)
C44B C46B C47B C4B 1.2(4)
C44B C46B C47B C48B -174.3(3)
C41B C4B C47B C46B -3.8(4)
P1B C4B C47B C46B 173.4(2)
C41B C4B C47B C48B 171.1(3)
P1B C4B C47B C48B -11.6(4)
C1B P1B C5B C51B -72.9(2)
C4B P1B C5B C51B 165.0(2)
B1B P1B C5B C51B 48.5(3)
C1B P1B C5B C57B 105.4(3)
C4B P1B C5B C57B -16.8(3)
B1B P1B C5B C57B -133.3(2)
C57B C5B C51B C53B 9.6(4)
P1B C5B C51B C53B -172.0(2)
C57B C5B C51B C52B -164.2(3)
P1B C5B C51B C52B 14.1(4)
C5B C51B C53B C54B -3.1(5)
C52B C51B C53B C54B 171.3(3)
C51B C53B C54B C56B -4.4(4)
C51B C53B C54B C55B 177.3(3)
C53B C54B C56B C57B 5.3(4)
C55B C54B C56B C57B -176.4(3)
C54B C56B C57B C5B 1.3(4)
C54B C56B C57B C58B -174.1(3)
C51B C5B C57B C56B -8.7(4)
P1B C5B C57B C56B 173.0(2)
C51B C5B C57B C58B 166.2(3)
P1B C5B C57B C58B -12.1(4)
C1B P1B B1B Br2B -107.32(17)
C4B P1B B1B Br2B 12.9(2)
C5B P1B B1B Br2B 132.38(16)
C1B P1B B1B Br3B 126.21(17)
C4B P1B B1B Br3B -113.59(18)
C5B P1B B1B Br3B 5.9(2)
C1B P1B B1B Br1B 8.5(2)
C4B P1B B1B Br1B 128.67(15)
C5B P1B B1B Br1B -111.82(16)
Br2B B1B Br1B Al1B 97.39(13)
Br3B B1B Br1B Al1B -145.47(12)
P1B B1B Br1B Al1B -22.42(16)
C2B Al1B Br1B B1B -94.89(14)
C3B Al1B Br1B B1B 143.94(15)
C1B Al1B Br1B B1B 26.74(13)
P1 C1 C11 C12 172.6(2)
Al1 C1 C11 C12 -19.4(4)
C1 C11 C12 C17 -27.0(5)
C1 C11 C12 C13 157.3(3)
C17 C12 C13 C14 2.7(5)
C11 C12 C13 C14 178.5(3)
C12 C13 C14 C15 -1.7(5)
C13 C14 C15 C16 0.3(5)
C14 C15 C16 C17 -0.1(5)
C15 C16 C17 C12 1.2(5)
C13 C12 C17 C16 -2.4(4)
C11 C12 C17 C16 -178.1(3)
C11 C1 Al1 C3 113.7(2)
P1 C1 Al1 C3 -79.53(19)
C11 C1 Al1 C2 -42.3(3)
P1 C1 Al1 C2 124.47(17)
C11 C1 Al1 Br1 -140.5(2)
P1 C1 Al1 Br1 26.23(15)
C3 Al1 C2 C22 -170.6(2)
C1 Al1 C2 C22 -14.0(3)
Br1 Al1 C2 C22 79.8(2)
C3 Al1 C2 C23 -47.7(3)
C1 Al1 C2 C23 108.9(2)
Br1 Al1 C2 C23 -157.3(2)
C3 Al1 C2 C21 70.7(2)
C1 Al1 C2 C21 -132.7(2)
Br1 Al1 C2 C21 -38.9(2)
C2 Al1 C3 C32 -159.5(2)
C1 Al1 C3 C32 44.2(3)
Br1 Al1 C3 C32 -53.6(2)
C2 Al1 C3 C31 79.1(2)
C1 Al1 C3 C31 -77.1(2)
Br1 Al1 C3 C31 -175.01(19)
C2 Al1 C3 C33 -39.9(3)
C1 Al1 C3 C33 163.9(2)
Br1 Al1 C3 C33 66.0(2)
C11 C1 P1 C5 -91.2(2)
Al1 C1 P1 C5 100.51(17)
C11 C1 P1 C4 28.4(2)
Al1 C1 P1 C4 -139.85(16)
C11 C1 P1 B1 152.6(2)
Al1 C1 P1 B1 -15.7(2)
C1 P1 C4 C47 70.1(2)
C5 P1 C4 C47 -167.2(2)
B1 P1 C4 C47 -50.9(3)
C1 P1 C4 C41 -108.6(2)
C5 P1 C4 C41 14.1(3)
B1 P1 C4 C41 130.4(2)
C47 C4 C41 C43 9.5(4)
P1 C4 C41 C43 -171.9(2)
C47 C4 C41 C42 -165.9(3)
P1 C4 C41 C42 12.7(4)
C4 C41 C43 C44 -4.2(5)
C42 C41 C43 C44 171.7(3)
C41 C43 C44 C46 -2.9(5)
C41 C43 C44 C45 -179.0(3)
C43 C44 C46 C47 4.7(4)
C45 C44 C46 C47 -179.2(3)
C44 C46 C47 C4 0.6(4)
C44 C46 C47 C48 -173.7(3)
C41 C4 C47 C46 -7.8(4)
P1 C4 C47 C46 173.5(2)
C41 C4 C47 C48 166.0(3)
P1 C4 C47 C48 -12.7(4)
C1 P1 C5 C51 -176.1(2)
C4 P1 C5 C51 64.9(2)
B1 P1 C5 C51 -57.4(2)
C1 P1 C5 C57 4.2(3)
C4 P1 C5 C57 -114.8(2)
B1 P1 C5 C57 122.9(2)
C57 C5 C51 C53 -3.6(4)
P1 C5 C51 C53 176.7(2)
C57 C5 C51 C52 172.4(3)
P1 C5 C51 C52 -7.3(4)
C5 C51 C53 C54 0.6(4)
C52 C51 C53 C54 -175.7(3)
C51 C53 C54 C56 1.7(4)
C51 C53 C54 C55 179.5(3)
C53 C54 C56 C57 -1.1(4)
C55 C54 C56 C57 -178.8(3)
C54 C56 C57 C5 -1.9(4)
C54 C56 C57 C58 175.1(3)
C51 C5 C57 C56 4.1(4)
P1 C5 C57 C56 -176.2(2)
C51 C5 C57 C58 -172.4(3)
P1 C5 C57 C58 7.3(4)
C1 P1 B1 Br3 -126.26(17)
C5 P1 B1 Br3 112.18(17)
C4 P1 B1 Br3 -6.2(2)
C1 P1 B1 Br2 106.13(17)
C5 P1 B1 Br2 -15.43(19)
C4 P1 B1 Br2 -133.84(16)
C1 P1 B1 Br1 -8.21(18)
C5 P1 B1 Br1 -129.77(14)
C4 P1 B1 Br1 111.82(16)
Br3 B1 Br1 Al1 146.17(11)
Br2 B1 Br1 Al1 -96.16(13)
P1 B1 Br1 Al1 22.25(15)
C3 Al1 Br1 B1 94.25(13)
C2 Al1 Br1 B1 -145.17(13)
C1 Al1 Br1 B1 -26.60(13)
